data_2206822
loop_
_publ_author_name
'Jun-Hong Zhang'
'Da-Qi Wang'
'Jian-Min Dou'

_publ_section_title
;Bis[2,5,8,11,14-pentaoxabicyclo[13.4.0]nonadeca-1(15),16,18-triene]potassium(I)
 bis(2-thioxo-4,5-dihydro-1,3-dithiole-4,5-dithiolato)nickel(III)
;
_journal_coeditor_code XU6034
_journal_issue 9
_journal_name_full 'Acta Crystallographica Section E'
_journal_page_first m1699
_journal_page_last m1700
_journal_paper_doi 10.1107/S160053680502430X
_journal_volume 61
_journal_year 2005
_chemical_formula_iupac '[K (C14 H20 O5)2] [Ni (C3 S5)2]'
_chemical_formula_moiety 'C28 H40 K O10 + , C6 Ni S10 -'
_chemical_formula_sum 'C34 H40 K Ni O10 S10'
_chemical_formula_weight 1027.07
_chemical_name_systematic
;bis[2,5,8,11,14-pentaoxabicyclo[13.4.0]nonadeca-1(15),16,18-triene]potassium(I)
bis(2-thioxo-4,5-dihydro-1,3-dithiole-4,5-dithiolato)nickel(III)
;
_space_group_IT_number 14
_symmetry_cell_setting monoclinic
_symmetry_space_group_name_Hall '-P 2yn'
_symmetry_space_group_name_H-M 'P 1 21/n 1'
_atom_sites_solution_hydrogens geom
_atom_sites_solution_primary direct
_atom_sites_solution_secondary difmap
_audit_creation_method SHELXL97
_cell_angle_alpha 90.00
_cell_angle_beta 110.648(8)
_cell_angle_gamma 90.00
_cell_formula_units_Z 4
_cell_length_a 18.270(6)
_cell_length_b 11.800(4)
_cell_length_c 21.927(8)
_cell_measurement_reflns_used 2431
_cell_measurement_temperature 293(2)
_cell_measurement_theta_max 20.143
_cell_measurement_theta_min 2.507
_cell_volume 4424(3)
_computing_cell_refinement SMART
_computing_data_collection 'SMART (Siemens, 1996)'
_computing_data_reduction 'SAINT (Siemens, 1996)'
_computing_molecular_graphics 'SHELXTL (Sheldrick, 1997b)'
_computing_publication_material SHELXTL
_computing_structure_refinement 'SHELXL97 (Sheldrick, 1997a)'
_computing_structure_solution 'SHELXS97 (Sheldrick, 1997a)'
_diffrn_ambient_temperature 293(2)
_diffrn_measured_fraction_theta_full 1.00
_diffrn_measured_fraction_theta_max 1.00
_diffrn_measurement_device_type 'Bruker SMART CCD area-detector'
_diffrn_measurement_method '\f and \w'
_diffrn_radiation_monochromator graphite
_diffrn_radiation_source 'fine-focus sealed tube'
_diffrn_radiation_type MoK\a
_diffrn_radiation_wavelength 0.71073
_diffrn_reflns_av_R_equivalents 0.074
_diffrn_reflns_av_sigmaI/netI 0.135
_diffrn_reflns_limit_h_max 21
_diffrn_reflns_limit_h_min -21
_diffrn_reflns_limit_k_max 13
_diffrn_reflns_limit_k_min -14
_diffrn_reflns_limit_l_max 16
_diffrn_reflns_limit_l_min -26
_diffrn_reflns_number 22348
_diffrn_reflns_theta_full 25.0
_diffrn_reflns_theta_max 25.0
_diffrn_reflns_theta_min 1.3
_diffrn_standards_number 0
_exptl_absorpt_coefficient_mu 1.056
_exptl_absorpt_correction_T_max 0.849
_exptl_absorpt_correction_T_min 0.715
_exptl_absorpt_correction_type multi-scan
_exptl_absorpt_process_details '(SADABS; Sheldrick, 1996)'
_exptl_crystal_colour colourless
_exptl_crystal_density_diffrn 1.542
_exptl_crystal_density_method 'not measured'
_exptl_crystal_description block
_exptl_crystal_F_000 2124
_exptl_crystal_size_max 0.34
_exptl_crystal_size_mid 0.23
_exptl_crystal_size_min 0.16
_refine_diff_density_max 0.39
_refine_diff_density_min -0.26
_refine_ls_extinction_method none
_refine_ls_goodness_of_fit_ref 0.854
_refine_ls_hydrogen_treatment constr
_refine_ls_matrix_type full
_refine_ls_number_parameters 505
_refine_ls_number_reflns 7813
_refine_ls_number_restraints 1310
_refine_ls_restrained_S_all 0.885
_refine_ls_R_factor_all 0.141
_refine_ls_R_factor_gt 0.047
_refine_ls_shift/su_max 0.001
_refine_ls_shift/su_mean 0.000
_refine_ls_structure_factor_coef Fsqd
_refine_ls_weighting_details 'calc w = 1/[\s^2^(Fo^2^)] where P = (Fo^2^+2Fc^2^)/3'
_refine_ls_weighting_scheme calc
_refine_ls_wR_factor_gt 0.049
_refine_ls_wR_factor_ref 0.057
_reflns_number_gt 3106
_reflns_number_total 7813
_reflns_threshold_expression I>2\s(I)
_cod_data_source_file xu6034.cif
_cod_data_source_block I
_cod_original_sg_symbol_H-M 'P 21/n'
_cod_database_code 2206822
_cod_database_fobs_code 2206822

loop_
_symmetry_equiv_pos_as_xyz
'x, y, z'
'-x+1/2, y+1/2, -z+1/2'
'-x, -y, -z'
'x-1/2, -y-1/2, z-1/2'

loop_
_atom_site_label
_atom_site_fract_x
_atom_site_fract_y
_atom_site_fract_z
_atom_site_U_iso_or_equiv
_atom_site_adp_type
_atom_site_calc_flag
_atom_site_refinement_flags
_atom_site_occupancy
_atom_site_type_symbol
Ni1 0.74989(3) 0.90590(5) 0.19863(3) 0.05125(19) Uani d U 1 Ni
K1 0.13998(5) 0.11069(9) 0.39499(5) 0.0581(3) Uani d DU 1 K
O1 0.16013(18) -0.0847(3) 0.47083(17) 0.0772(10) Uani d U 1 O
O2 0.03744(17) -0.0750(3) 0.36706(16) 0.0672(10) Uani d U 1 O
O3 -0.03263(18) 0.1216(3) 0.37153(18) 0.0844(11) Uani d U 1 O
O4 0.0694(2) 0.2924(3) 0.44366(18) 0.0776(11) Uani d U 1 O
O5 0.1675(2) 0.1292(3) 0.53019(16) 0.0827(11) Uani d U 1 O
O6 0.2376(2) -0.0499(3) 0.35580(18) 0.0863(12) Uani d U 1 O
O7 0.1255(2) 0.0290(3) 0.26338(17) 0.0957(12) Uani d U 1 O
O8 0.09638(19) 0.2500(3) 0.27836(18) 0.0836(11) Uani d U 1 O
O9 0.2323(2) 0.2957(3) 0.38936(19) 0.0864(11) Uani d U 1 O
O10 0.30351(17) 0.0945(3) 0.45831(16) 0.0767(10) Uani d U 1 O
S1 0.62239(7) 0.81867(12) 0.34760(7) 0.0723(4) Uani d U 1 S
S2 0.56570(7) 1.03503(11) 0.29006(7) 0.0716(4) Uani d U 1 S
S3 0.50508(7) 0.94305(12) 0.38810(7) 0.0818(5) Uani d U 1 S
S4 0.66889(7) 1.03107(11) 0.20806(7) 0.0699(4) Uani d U 1 S
S5 0.73243(7) 0.79750(11) 0.27162(6) 0.0593(4) Uani d U 1 S
S6 0.89683(7) 0.74945(12) 0.07912(7) 0.0711(4) Uani d U 1 S
S7 0.86941(9) 0.98480(13) 0.04345(8) 0.0915(5) Uani d U 1 S
S8 0.94967(9) 0.83982(15) -0.02476(8) 0.1178(6) Uani d U 1 S
S9 0.78050(8) 1.02210(11) 0.13539(7) 0.0727(4) Uani d U 1 S
S10 0.81290(7) 0.76785(10) 0.17632(6) 0.0601(4) Uani d U 1 S
C1 0.1258(3) -0.1858(5) 0.4474(3) 0.0616(14) Uani d U 1 C
C2 0.1545(3) -0.2893(5) 0.4743(3) 0.0784(16) Uani d U 1 C
H2 0.1993 -0.2927 0.5114 0.094 Uiso calc R 1 H
C3 0.1168(3) -0.3884(5) 0.4463(3) 0.0930(19) Uani d U 1 C
H3 0.1363 -0.4586 0.4640 0.112 Uiso calc R 1 H
C4 0.0513(3) -0.3815(5) 0.3928(3) 0.0917(18) Uani d U 1 C
H4 0.0256 -0.4480 0.3745 0.110 Uiso calc R 1 H
C5 0.0214(3) -0.2800(5) 0.3645(3) 0.0812(17) Uani d U 1 C
H5 -0.0240 -0.2779 0.3278 0.097 Uiso calc R 1 H
C6 0.0598(3) -0.1803(5) 0.3913(3) 0.0568(13) Uani d U 1 C
C7 -0.0408(3) -0.0593(4) 0.3233(2) 0.0778(17) Uani d U 1 C
H7A -0.0774 -0.0917 0.3415 0.093 Uiso calc R 1 H
H7B -0.0481 -0.0964 0.2821 0.093 Uiso calc R 1 H
C8 -0.0545(3) 0.0656(5) 0.3131(3) 0.0849(18) Uani d DU 1 C
H8A -0.0248 0.0945 0.2875 0.102 Uiso calc R 1 H
H8B -0.1095 0.0794 0.2890 0.102 Uiso calc R 1 H
C9 -0.0500(3) 0.2393(5) 0.3654(3) 0.0934(19) Uani d U 1 C
H9A -0.1061 0.2507 0.3509 0.112 Uiso calc R 1 H
H9B -0.0308 0.2728 0.3335 0.112 Uiso calc R 1 H
C10 -0.0123(3) 0.2928(4) 0.4289(3) 0.0926(18) Uani d U 1 C
H10A -0.0308 0.3701 0.4278 0.111 Uiso calc R 1 H
H10B -0.0251 0.2516 0.4621 0.111 Uiso calc R 1 H
C11 0.1141(3) 0.3127(5) 0.5105(3) 0.0977(19) Uani d U 1 C
H11A 0.0875 0.3687 0.5275 0.117 Uiso calc R 1 H
H11B 0.1646 0.3437 0.5138 0.117 Uiso calc R 1 H
C12 0.1262(3) 0.2120(5) 0.5497(3) 0.101(2) Uani d U 1 C
H12A 0.1546 0.2316 0.5948 0.121 Uiso calc R 1 H
H12B 0.0758 0.1816 0.5469 0.121 Uiso calc R 1 H
C13 0.1704(4) 0.0273(5) 0.5622(3) 0.111(2) Uani d DU 1 C
H13A 0.2056 0.0365 0.6069 0.134 Uiso calc R 1 H
H13B 0.1188 0.0126 0.5635 0.134 Uiso calc R 1 H
C14 0.1931(3) -0.0651(5) 0.5375(3) 0.116(2) Uani d DU 1 C
H14A 0.1826 -0.1309 0.5596 0.139 Uiso calc R 1 H
H14B 0.2494 -0.0607 0.5488 0.139 Uiso calc R 1 H
C15 0.1946(3) -0.1301(5) 0.3128(3) 0.0692(15) Uani d U 1 C
C16 0.2082(3) -0.2445(5) 0.3171(3) 0.0828(16) Uani d U 1 C
H16 0.2488 -0.2756 0.3517 0.099 Uiso calc R 1 H
C17 0.1588(4) -0.3126(5) 0.2675(3) 0.0930(19) Uani d U 1 C
H17 0.1673 -0.3904 0.2693 0.112 Uiso calc R 1 H
C18 0.0991(3) -0.2690(5) 0.2170(3) 0.0908(19) Uani d U 1 C
H18 0.0672 -0.3166 0.1848 0.109 Uiso calc R 1 H
C19 0.0858(3) -0.1551(5) 0.2136(3) 0.0831(17) Uani d U 1 C
H19 0.0444 -0.1250 0.1793 0.100 Uiso calc R 1 H
C20 0.1336(3) -0.0847(5) 0.2610(3) 0.0683(15) Uani d U 1 C
C21 0.0861(3) 0.0908(5) 0.2103(3) 0.1070(19) Uani d U 1 C
H21A 0.0303 0.0810 0.2000 0.128 Uiso calc R 1 H
H21B 0.0989 0.0644 0.1734 0.128 Uiso calc R 1 H
C22 0.1059(3) 0.2093(5) 0.2217(3) 0.0947(18) Uani d U 1 C
H22A 0.1598 0.2201 0.2251 0.114 Uiso calc R 1 H
H22B 0.0731 0.2530 0.1847 0.114 Uiso calc R 1 H
C23 0.1268(3) 0.3598(5) 0.2995(3) 0.119(2) Uani d U 1 C
H23A 0.1006 0.3900 0.3276 0.143 Uiso calc R 1 H
H23B 0.1142 0.4089 0.2617 0.143 Uiso calc R 1 H
C24 0.2091(3) 0.3642(5) 0.3337(3) 0.121(2) Uani d U 1 C
H24A 0.2359 0.3397 0.3049 0.146 Uiso calc R 1 H
H24B 0.2243 0.4419 0.3464 0.146 Uiso calc R 1 H
C25 0.3143(3) 0.2813(4) 0.4165(3) 0.0879(17) Uani d U 1 C
H25A 0.3395 0.3542 0.4297 0.105 Uiso calc R 1 H
H25B 0.3333 0.2490 0.3842 0.105 Uiso calc R 1 H
C26 0.3339(3) 0.2056(5) 0.4733(3) 0.0904(18) Uani d U 1 C
H26A 0.3903 0.2011 0.4935 0.109 Uiso calc R 1 H
H26B 0.3139 0.2385 0.5049 0.109 Uiso calc R 1 H
C27 0.3489(3) 0.0243(5) 0.4343(3) 0.0882(18) Uani d U 1 C
H27A 0.3977 0.0067 0.4691 0.106 Uiso calc R 1 H
H27B 0.3611 0.0637 0.4002 0.106 Uiso calc R 1 H
C28 0.3067(3) -0.0822(4) 0.4078(3) 0.0810(16) Uani d U 1 C
H28A 0.3387 -0.1312 0.3920 0.097 Uiso calc R 1 H
H28B 0.2936 -0.1222 0.4412 0.097 Uiso calc R 1 H
C29 0.5617(2) 0.9319(4) 0.3440(2) 0.0561(14) Uani d U 1 C
C30 0.6356(2) 0.9708(4) 0.2648(2) 0.0529(13) Uani d U 1 C
C31 0.6630(2) 0.8700(4) 0.2911(2) 0.0523(13) Uani d U 1 C
C32 0.9078(2) 0.8574(4) 0.0293(2) 0.0708(15) Uani d U 1 C
C33 0.8328(2) 0.9364(4) 0.1020(2) 0.0523(14) Uani d U 1 C
C34 0.8473(2) 0.8274(4) 0.1199(2) 0.0506(13) Uani d U 1 C

loop_
_atom_site_aniso_label
_atom_site_aniso_U_11
_atom_site_aniso_U_22
_atom_site_aniso_U_33
_atom_site_aniso_U_12
_atom_site_aniso_U_13
_atom_site_aniso_U_23
Ni1 0.0500(4) 0.0519(4) 0.0535(5) -0.0016(3) 0.0203(3) -0.0050(4)
K1 0.0575(6) 0.0592(8) 0.0575(8) 0.0005(6) 0.0201(6) 0.0028(6)
O1 0.096(2) 0.062(2) 0.052(2) -0.016(2) -0.001(2) 0.000(2)
O2 0.059(2) 0.061(2) 0.073(2) -0.0022(18) 0.0128(19) 0.005(2)
O3 0.078(2) 0.084(3) 0.074(3) 0.017(2) 0.006(2) 0.004(3)
O4 0.070(2) 0.083(3) 0.072(3) 0.018(2) 0.016(2) 0.007(2)
O5 0.123(3) 0.057(3) 0.063(3) 0.019(2) 0.027(2) 0.008(2)
O6 0.091(3) 0.078(3) 0.070(3) 0.025(2) 0.003(2) -0.007(2)
O7 0.131(3) 0.068(3) 0.059(3) 0.034(2) -0.003(2) 0.003(2)
O8 0.112(3) 0.062(3) 0.077(3) 0.002(2) 0.034(2) 0.006(2)
O9 0.087(3) 0.081(3) 0.087(3) -0.002(2) 0.024(3) 0.015(2)
O10 0.066(2) 0.084(3) 0.079(3) 0.001(2) 0.025(2) -0.012(2)
S1 0.0790(10) 0.0805(11) 0.0683(11) 0.0133(8) 0.0395(9) 0.0124(9)
S2 0.0745(9) 0.0622(10) 0.0947(12) 0.0085(8) 0.0504(9) 0.0051(9)
S3 0.0748(10) 0.1046(13) 0.0803(12) -0.0020(9) 0.0451(10) -0.0053(10)
S4 0.0804(10) 0.0531(10) 0.0928(12) 0.0076(8) 0.0513(9) 0.0098(9)
S5 0.0609(8) 0.0672(10) 0.0537(9) 0.0123(7) 0.0252(8) 0.0028(8)
S6 0.0774(9) 0.0759(11) 0.0700(10) 0.0059(8) 0.0383(9) -0.0082(9)
S7 0.1167(13) 0.0884(13) 0.0960(13) 0.0108(10) 0.0706(11) 0.0215(10)
S8 0.1269(13) 0.1530(18) 0.1027(14) -0.0108(12) 0.0765(12) -0.0162(13)
S9 0.0902(10) 0.0577(10) 0.0857(11) 0.0123(8) 0.0504(9) 0.0084(9)
S10 0.0697(9) 0.0564(10) 0.0608(10) 0.0036(7) 0.0312(8) 0.0008(8)
C1 0.070(3) 0.053(3) 0.069(4) -0.004(3) 0.033(3) 0.002(3)
C2 0.083(4) 0.068(4) 0.084(4) 0.007(3) 0.029(3) 0.008(4)
C3 0.102(4) 0.060(4) 0.111(5) 0.010(4) 0.031(4) 0.006(4)
C4 0.105(4) 0.065(4) 0.109(5) -0.010(4) 0.042(4) -0.014(4)
C5 0.081(4) 0.065(4) 0.095(4) -0.015(3) 0.028(3) -0.008(4)
C6 0.057(3) 0.058(3) 0.062(3) -0.004(3) 0.030(3) -0.005(3)
C7 0.051(3) 0.095(4) 0.076(4) -0.006(3) 0.008(3) -0.010(4)
C8 0.064(3) 0.101(5) 0.071(4) 0.014(3) 0.001(3) -0.001(4)
C9 0.071(4) 0.087(4) 0.100(5) 0.029(3) 0.002(4) 0.011(4)
C10 0.076(4) 0.097(4) 0.102(5) 0.025(3) 0.028(4) 0.000(4)
C11 0.113(4) 0.085(4) 0.082(4) 0.008(4) 0.018(4) -0.014(4)
C12 0.132(4) 0.092(5) 0.064(4) 0.015(4) 0.015(4) -0.008(4)
C13 0.174(5) 0.087(5) 0.064(4) 0.034(4) 0.030(4) 0.013(4)
C14 0.164(5) 0.085(4) 0.071(4) 0.026(4) 0.008(4) 0.015(4)
C15 0.085(3) 0.063(4) 0.067(4) 0.012(3) 0.037(3) -0.002(3)
C16 0.099(4) 0.080(4) 0.082(4) 0.012(4) 0.046(3) 0.010(4)
C17 0.120(5) 0.065(4) 0.108(5) -0.007(4) 0.058(4) -0.001(4)
C18 0.093(4) 0.087(5) 0.098(5) -0.022(4) 0.042(4) -0.021(4)
C19 0.087(4) 0.082(4) 0.080(4) 0.002(3) 0.029(3) -0.015(4)
C20 0.084(4) 0.060(4) 0.068(4) 0.003(3) 0.035(3) -0.006(3)
C21 0.153(5) 0.093(5) 0.071(4) 0.014(4) 0.035(4) 0.007(4)
C22 0.128(4) 0.091(5) 0.076(4) 0.022(4) 0.049(4) 0.022(4)
C23 0.131(4) 0.070(4) 0.131(5) -0.001(4) 0.013(4) 0.024(4)
C24 0.107(4) 0.087(4) 0.142(5) -0.008(4) 0.010(4) 0.046(4)
C25 0.090(4) 0.091(4) 0.080(4) -0.027(3) 0.026(4) -0.009(4)
C26 0.079(4) 0.105(5) 0.082(4) -0.019(4) 0.021(3) -0.013(4)
C27 0.067(4) 0.119(5) 0.080(4) 0.015(4) 0.028(3) -0.027(4)
C28 0.074(3) 0.088(4) 0.079(4) 0.028(3) 0.025(3) 0.001(4)
C29 0.053(3) 0.061(4) 0.056(3) -0.004(3) 0.020(3) -0.004(3)
C30 0.048(3) 0.054(3) 0.060(3) -0.004(3) 0.023(3) -0.009(3)
C31 0.052(3) 0.060(3) 0.048(3) -0.007(3) 0.021(3) -0.005(3)
C32 0.079(3) 0.081(4) 0.063(4) 0.001(3) 0.037(3) -0.008(3)
C33 0.057(3) 0.057(3) 0.053(3) -0.005(3) 0.032(3) -0.007(3)
C34 0.044(3) 0.057(3) 0.055(3) 0.003(3) 0.022(3) -0.008(3)

loop_
_atom_type_symbol
_atom_type_description
_atom_type_scat_dispersion_real
_atom_type_scat_dispersion_imag
_atom_type_scat_source
C C 0.0033 0.0016 'International Tables Vol C Tables 4.2.6.8 and 6.1.1.4'
H H 0.0000 0.0000 'International Tables Vol C Tables 4.2.6.8 and 6.1.1.4'
O O 0.0106 0.0060 'International Tables Vol C Tables 4.2.6.8 and 6.1.1.4'
S S 0.1246 0.1234 'International Tables Vol C Tables 4.2.6.8 and 6.1.1.4'
Ni Ni 0.3393 1.1124 'International Tables Vol C Tables 4.2.6.8 and 6.1.1.4'
K K 0.2009 0.2494 'International Tables Vol C Tables 4.2.6.8 and 6.1.1.4'

loop_
_geom_angle_atom_site_label_1
_geom_angle_atom_site_label_2
_geom_angle_atom_site_label_3
_geom_angle_site_symmetry_3
_geom_angle
S10 Ni1 S4 . 169.82(6)
S10 Ni1 S5 . 87.17(6)
S4 Ni1 S5 . 92.81(6)
S10 Ni1 S9 . 93.12(6)
S4 Ni1 S9 . 88.19(6)
S5 Ni1 S9 . 172.70(6)
O9 K1 O1 . 135.95(11)
O9 K1 O2 . 165.78(11)
O1 K1 O2 . 54.72(10)
O9 K1 O10 . 61.49(11)
O1 K1 O10 . 75.92(10)
O2 K1 O10 . 124.33(11)
O9 K1 O5 . 95.68(11)
O1 K1 O5 . 60.20(11)
O2 K1 O5 . 98.45(10)
O10 K1 O5 . 73.99(10)
O9 K1 O4 . 77.95(10)
O1 K1 O4 . 112.02(10)
O2 K1 O4 . 108.02(10)
O10 K1 O4 . 113.62(11)
O5 K1 O4 . 59.67(10)
O9 K1 O8 . 60.03(11)
O1 K1 O8 . 158.39(11)
O2 K1 O8 . 107.15(11)
O10 K1 O8 . 112.67(10)
O5 K1 O8 . 140.31(12)
O4 K1 O8 . 83.45(11)
O9 K1 O6 . 93.06(11)
O1 K1 O6 . 70.99(10)
O2 K1 O6 . 81.91(10)
O10 K1 O6 . 56.81(11)
O5 K1 O6 . 117.03(11)
O4 K1 O6 . 169.66(11)
O8 K1 O6 . 96.55(11)
O9 K1 O7 . 93.40(11)
O1 K1 O7 . 105.02(12)
O2 K1 O7 . 73.14(11)
O10 K1 O7 . 99.94(10)
O5 K1 O7 . 164.79(12)
O4 K1 O7 . 134.56(11)
O8 K1 O7 . 54.85(11)
O6 K1 O7 . 50.14(10)
O9 K1 O3 . 124.88(11)
O1 K1 O3 . 92.72(10)
O2 K1 O3 . 54.45(10)
O10 K1 O3 . 161.70(11)
O5 K1 O3 . 87.96(10)
O4 K1 O3 . 57.02(10)
O8 K1 O3 . 83.10(10)
O6 K1 O3 . 133.30(11)
O7 K1 O3 . 96.82(11)
C1 O1 C14 . 120.9(5)
C1 O1 K1 . 123.6(3)
C14 O1 K1 . 114.0(3)
C6 O2 C7 . 118.4(4)
C6 O2 K1 . 122.9(3)
C7 O2 K1 . 118.6(3)
C8 O3 C9 . 113.7(4)
C8 O3 K1 . 94.7(3)
C9 O3 K1 . 104.1(3)
C10 O4 C11 . 114.4(4)
C10 O4 K1 . 119.4(3)
C11 O4 K1 . 109.6(3)
C13 O5 C12 . 112.5(5)
C13 O5 K1 . 115.1(3)
C12 O5 K1 . 117.4(3)
C15 O6 C28 . 119.9(4)
C15 O6 K1 . 112.8(3)
C28 O6 K1 . 113.4(3)
C21 O7 C20 . 122.4(5)
C21 O7 K1 . 120.1(3)
C20 O7 K1 . 112.7(3)
C22 O8 C23 . 116.5(5)
C22 O8 K1 . 120.4(3)
C23 O8 K1 . 105.9(3)
C24 O9 C25 . 112.8(4)
C24 O9 K1 . 119.3(3)
C25 O9 K1 . 117.1(3)
C27 O10 C26 . 113.6(4)
C27 O10 K1 . 121.3(3)
C26 O10 K1 . 108.2(3)
C29 S1 C31 . 97.2(2)
C29 S2 C30 . 97.2(2)
C29 S2 S10 2_655 126.76(15)
C30 S2 S10 2_655 85.75(16)
C30 S4 Ni1 . 102.50(17)
C30 S4 S5 2_655 124.40(16)
Ni1 S4 S5 2_655 106.38(6)
C31 S5 Ni1 . 101.91(17)
C32 S6 C34 . 97.6(2)
C32 S7 C33 . 97.6(2)
C33 S9 Ni1 . 102.03(17)
C34 S10 Ni1 . 102.39(17)
O1 C1 C2 . 124.1(6)
O1 C1 C6 . 115.7(5)
C2 C1 C6 . 120.1(6)
C1 C2 C3 . 120.3(6)
C1 C2 H2 . 119.9
C3 C2 H2 . 119.9
C4 C3 C2 . 118.9(6)
C4 C3 H3 . 120.5
C2 C3 H3 . 120.5
C3 C4 C5 . 122.4(6)
C3 C4 H4 . 118.8
C5 C4 H4 . 118.8
C4 C5 C6 . 119.1(6)
C4 C5 H5 . 120.5
C6 C5 H5 . 120.5
O2 C6 C1 . 116.0(5)
O2 C6 C5 . 124.8(5)
C1 C6 C5 . 119.1(6)
O2 C7 C8 . 107.7(4)
O2 C7 H7A . 110.2
C8 C7 H7A . 110.2
O2 C7 H7B . 110.2
C8 C7 H7B . 110.2
H7A C7 H7B . 108.5
O3 C8 C7 . 110.9(5)
O3 C8 H8A . 109.5
C7 C8 H8A . 109.5
O3 C8 H8B . 109.5
C7 C8 H8B . 109.5
H8A C8 H8B . 108.0
O3 C9 C10 . 108.5(5)
O3 C9 H9A . 110.0
C10 C9 H9A . 110.0
O3 C9 H9B . 110.0
C10 C9 H9B . 110.0
H9A C9 H9B . 108.4
O4 C10 C9 . 108.8(5)
O4 C10 H10A . 109.9
C9 C10 H10A . 109.9
O4 C10 H10B . 109.9
C9 C10 H10B . 109.9
H10A C10 H10B . 108.3
O4 C11 C12 . 112.8(5)
O4 C11 H11A . 109.0
C12 C11 H11A . 109.0
O4 C11 H11B . 109.0
C12 C11 H11B . 109.0
H11A C11 H11B . 107.8
O5 C12 C11 . 112.5(5)
O5 C12 H12A . 109.1
C11 C12 H12A . 109.1
O5 C12 H12B . 109.1
C11 C12 H12B . 109.1
H12A C12 H12B . 107.8
C14 C13 O5 . 117.5(6)
C14 C13 H13A . 107.9
O5 C13 H13A . 107.9
C14 C13 H13B . 107.9
O5 C13 H13B . 107.9
H13A C13 H13B . 107.2
C13 C14 O1 . 118.5(5)
C13 C14 H14A . 107.7
O1 C14 H14A . 107.7
C13 C14 H14B . 107.7
O1 C14 H14B . 107.7
H14A C14 H14B . 107.1
C16 C15 O6 . 125.9(6)
C16 C15 C20 . 120.8(6)
O6 C15 C20 . 113.4(6)
C15 C16 C17 . 117.5(6)
C15 C16 H16 . 121.3
C17 C16 H16 . 121.3
C18 C17 C16 . 122.1(6)
C18 C17 H17 . 118.9
C16 C17 H17 . 118.9
C17 C18 C19 . 119.8(6)
C17 C18 H18 . 120.1
C19 C18 H18 . 120.1
C18 C19 C20 . 120.0(6)
C18 C19 H19 . 120.0
C20 C19 H19 . 120.0
O7 C20 C19 . 125.4(6)
O7 C20 C15 . 114.8(6)
C19 C20 C15 . 119.8(6)
O7 C21 C22 . 110.5(5)
O7 C21 H21A . 109.6
C22 C21 H21A . 109.6
O7 C21 H21B . 109.6
C22 C21 H21B . 109.6
H21A C21 H21B . 108.1
O8 C22 C21 . 112.5(5)
O8 C22 H22A . 109.1
C21 C22 H22A . 109.1
O8 C22 H22B . 109.1
C21 C22 H22B . 109.1
H22A C22 H22B . 107.8
O8 C23 C24 . 115.0(5)
O8 C23 H23A . 108.5
C24 C23 H23A . 108.5
O8 C23 H23B . 108.5
C24 C23 H23B . 108.5
H23A C23 H23B . 107.5
O9 C24 C23 . 112.2(5)
O9 C24 H24A . 109.2
C23 C24 H24A . 109.2
O9 C24 H24B . 109.2
C23 C24 H24B . 109.2
H24A C24 H24B . 107.9
O9 C25 C26 . 109.5(5)
O9 C25 H25A . 109.8
C26 C25 H25A . 109.8
O9 C25 H25B . 109.8
C26 C25 H25B . 109.8
H25A C25 H25B . 108.2
O10 C26 C25 . 114.0(5)
O10 C26 H26A . 108.7
C25 C26 H26A . 108.7
O10 C26 H26B . 108.7
C25 C26 H26B . 108.7
H26A C26 H26B . 107.6
O10 C27 C28 . 110.8(4)
O10 C27 H27A . 109.5
C28 C27 H27A . 109.5
O10 C27 H27B . 109.5
C28 C27 H27B . 109.5
H27A C27 H27B . 108.1
O6 C28 C27 . 106.2(4)
O6 C28 H28A . 110.5
C27 C28 H28A . 110.5
O6 C28 H28B . 110.5
C27 C28 H28B . 110.5
H28A C28 H28B . 108.7
S3 C29 S2 . 122.3(3)
S3 C29 S1 . 124.2(3)
S2 C29 S1 . 113.5(2)
C31 C30 S4 . 120.3(4)
C31 C30 S2 . 117.1(4)
S4 C30 S2 . 122.5(3)
C30 C31 S5 . 122.4(4)
C30 C31 S1 . 115.0(4)
S5 C31 S1 . 122.6(3)
S8 C32 S7 . 124.2(3)
S8 C32 S6 . 123.4(3)
S7 C32 S6 . 112.4(3)
C34 C33 S9 . 121.3(4)
C34 C33 S7 . 116.2(4)
S9 C33 S7 . 122.5(3)
C33 C34 S10 . 121.1(4)
C33 C34 S6 . 116.1(4)
S10 C34 S6 . 122.7(3)

loop_
_geom_bond_atom_site_label_1
_geom_bond_atom_site_label_2
_geom_bond_site_symmetry_2
_geom_bond_distance
_geom_bond_publ_flag
Ni1 S4 . 2.1518(14) y
Ni1 S5 . 2.1586(15) y
Ni1 S9 . 2.1594(15) y
Ni1 S10 . 2.1484(14) y
K1 O1 . 2.790(3) y
K1 O2 . 2.807(3) y
K1 O3 . 3.014(3) y
K1 O4 . 2.892(3) y
K1 O5 . 2.835(4) y
K1 O6 . 2.931(3) y
K1 O7 . 2.965(4) y
K1 O8 . 2.905(4) y
K1 O9 . 2.788(4) y
K1 O10 . 2.822(3) y
O1 C1 . 1.361(5) ?
O1 C14 . 1.390(5) ?
O2 C6 . 1.356(5) ?
O2 C7 . 1.425(4) ?
O3 C8 . 1.370(5) ?
O3 C9 . 1.420(5) ?
O4 C10 . 1.412(4) ?
O4 C11 . 1.424(5) ?
O5 C13 . 1.383(6) ?
O5 C12 . 1.391(5) ?
O6 C15 . 1.371(5) ?
O6 C28 . 1.422(5) ?
O7 C21 . 1.346(5) ?
O7 C20 . 1.353(5) ?
O8 C22 . 1.399(5) ?
O8 C23 . 1.423(5) ?
O9 C24 . 1.398(6) ?
O9 C25 . 1.414(5) ?
O10 C27 . 1.400(5) ?
O10 C26 . 1.416(5) ?
S1 C29 . 1.720(4) ?
S1 C31 . 1.760(4) ?
S2 C29 . 1.717(4) ?
S2 C30 . 1.735(4) ?
S2 S10 2_655 3.444(2) ?
S3 C29 . 1.651(4) ?
S4 C30 . 1.721(5) ?
S4 S5 2_655 3.573(2) ?
S5 C31 . 1.705(4) ?
S6 C32 . 1.735(5) ?
S6 C34 . 1.742(4) ?
S7 C32 . 1.733(5) ?
S7 C33 . 1.740(4) ?
S8 C32 . 1.635(5) ?
S9 C33 . 1.722(4) ?
S10 C34 . 1.723(5) ?
C1 C2 . 1.377(6) ?
C1 C6 . 1.387(6) ?
C2 C3 . 1.387(6) ?
C2 H2 . 0.9300 ?
C3 C4 . 1.350(6) ?
C3 H3 . 0.9300 ?
C4 C5 . 1.372(6) ?
C4 H4 . 0.9300 ?
C5 C6 . 1.390(6) ?
C5 H5 . 0.9300 ?
C7 C8 . 1.499(5) ?
C7 H7A . 0.9700 ?
C7 H7B . 0.9700 ?
C8 H8A . 0.9700 ?
C8 H8B . 0.9700 ?
C9 C10 . 1.461(6) ?
C9 H9A . 0.9700 ?
C9 H9B . 0.9700 ?
C10 H10A . 0.9700 ?
C10 H10B . 0.9700 ?
C11 C12 . 1.437(6) ?
C11 H11A . 0.9700 ?
C11 H11B . 0.9700 ?
C12 H12A . 0.9700 ?
C12 H12B . 0.9700 ?
C13 C14 . 1.346(6) ?
C13 H13A . 0.9700 ?
C13 H13B . 0.9700 ?
C14 H14A . 0.9700 ?
C14 H14B . 0.9700 ?
C15 C16 . 1.370(6) ?
C15 C20 . 1.387(6) ?
C16 C17 . 1.397(6) ?
C16 H16 . 0.9300 ?
C17 C18 . 1.352(6) ?
C17 H17 . 0.9300 ?
C18 C19 . 1.364(6) ?
C18 H18 . 0.9300 ?
C19 C20 . 1.376(6) ?
C19 H19 . 0.9300 ?
C21 C22 . 1.444(6) ?
C21 H21A . 0.9700 ?
C21 H21B . 0.9700 ?
C22 H22A . 0.9700 ?
C22 H22B . 0.9700 ?
C23 C24 . 1.424(6) ?
C23 H23A . 0.9700 ?
C23 H23B . 0.9700 ?
C24 H24A . 0.9700 ?
C24 H24B . 0.9700 ?
C25 C26 . 1.471(6) ?
C25 H25A . 0.9700 ?
C25 H25B . 0.9700 ?
C26 H26A . 0.9700 ?
C26 H26B . 0.9700 ?
C27 C28 . 1.481(6) ?
C27 H27A . 0.9700 ?
C27 H27B . 0.9700 ?
C28 H28A . 0.9700 ?
C28 H28B . 0.9700 ?
C30 C31 . 1.340(5) ?
C33 C34 . 1.344(5) ?
